data_1504507
loop_
_publ_author_name
'Ishikawa, Takeharu'
'Shimasaki, Toshiaki'
'Akashi, Haruo'
'Toyota, Shinji'

_publ_section_title
;
 Enantiopure anthrylene-ethynylene cyclic tetramer and racemization via
 rotation of anthracene unit about acetylenic axes.
;
_journal_issue 3
_journal_name_full 'Organic letters'
_journal_page_first 417
_journal_page_last 420
_journal_paper_doi 10.1021/ol702783v
_journal_volume 10
_journal_year 2008
_chemical_formula_moiety 'C78 H62 '
_chemical_formula_sum 'C78 H62'
_chemical_formula_weight 999.35
_space_group_IT_number 2
_symmetry_cell_setting triclinic
_symmetry_Int_Tables_number 2
_symmetry_space_group_name_Hall '-P 1'
_symmetry_space_group_name_H-M 'P -1'
_cell_angle_alpha 106.893(6)
_cell_angle_beta 108.340(7)
_cell_angle_gamma 101.250(5)
_cell_formula_units_Z 2
_cell_length_a 13.5511(19)
_cell_length_b 14.798(2)
_cell_length_c 14.896(3)
_cell_measurement_reflns_used 23206
_cell_measurement_temperature 93.1
_cell_measurement_theta_max 27.5
_cell_measurement_theta_min 3.0
_cell_volume 2574.5(8)
_computing_cell_refinement PROCESS-AUTO
_computing_data_collection PROCESS-AUTO
_computing_data_reduction CrystalStructure
_computing_publication_material 'CrystalStructure 3.8.0'
_computing_structure_refinement CRYSTALS
_computing_structure_solution SHELXS97
_diffrn_detector_area_resol_mean 10.00
_diffrn_measured_fraction_theta_full 0.998
_diffrn_measured_fraction_theta_max 0.996
_diffrn_measurement_device_type 'Rigaku Saturn'
_diffrn_measurement_method \w
_diffrn_radiation_type 'Mo K\a'
_diffrn_radiation_wavelength 0.71075
_diffrn_reflns_av_R_equivalents 0.085
_diffrn_reflns_limit_h_max 16
_diffrn_reflns_limit_h_min -17
_diffrn_reflns_limit_k_max 19
_diffrn_reflns_limit_k_min -19
_diffrn_reflns_limit_l_max 19
_diffrn_reflns_limit_l_min -19
_diffrn_reflns_number 43061
_diffrn_reflns_theta_full 25.75
_diffrn_reflns_theta_max 27.48
_exptl_absorpt_coefficient_mu 0.073
_exptl_absorpt_correction_type none
_exptl_crystal_colour red
_exptl_crystal_density_diffrn 1.289
_exptl_crystal_density_method 'not measured'
_exptl_crystal_description prism
_exptl_crystal_F_000 1060.00
_exptl_crystal_size_max 0.31
_exptl_crystal_size_mid 0.08
_exptl_crystal_size_min 0.06
_refine_diff_density_max 1.69
_refine_diff_density_min -0.70
_refine_ls_extinction_coef 52(40)
_refine_ls_extinction_method 'Larson (1970) Crystallographic Computing eq. 22'
_refine_ls_goodness_of_fit_ref 1.254
_refine_ls_hydrogen_treatment refall
_refine_ls_number_parameters 704
_refine_ls_number_reflns 9822
_refine_ls_R_factor_gt 0.0838
_refine_ls_shift/su_max 0.0000
_refine_ls_structure_factor_coef Fsqd
_refine_ls_weighting_details 'w = 1/[0.0016Fo^2^ + 1.0000\s(Fo^2^) + 0.5000]/(4Fo^2^)'
_refine_ls_weighting_scheme calc
_refine_ls_wR_factor_ref 0.2444
_reflns_number_gt 4756
_reflns_number_total 9850
_reflns_threshold_expression F^2^>2.0\s(F^2^)
_cod_data_source_file ol702783v-file004.cif
_cod_data_source_block '_toyota_1c'
_cod_original_cell_volume 2574.5(7)
_cod_original_formula_sum 'C78 H62 '
_cod_database_code 1504507

loop_
_symmetry_equiv_pos_site_id
_symmetry_equiv_pos_as_xyz
1 +X,+Y,+Z
2 -X,-Y,-Z

loop_
_atom_site_label
_atom_site_type_symbol
_atom_site_fract_x
_atom_site_fract_y
_atom_site_fract_z
_atom_site_U_iso_or_equiv
_atom_site_adp_type
_atom_site_occupancy
_atom_site_symmetry_multiplicity
_atom_site_calc_flag
_atom_site_refinement_flags
C(1) C 0.1063(3) 0.2672(2) 0.9220(3) 0.0364(11) Uani 1.00 1 d .
C(2) C 0.0036(3) 0.2818(2) 0.8824(3) 0.0379(12) Uani 1.00 1 d .
C(3) C -0.0529(3) 0.2516(2) 0.7803(3) 0.0364(11) Uani 1.00 1 d .
C(4) C -0.0109(3) 0.2058(2) 0.7081(3) 0.0336(11) Uani 1.00 1 d .
C(5) C -0.0674(3) 0.1747(3) 0.6016(3) 0.0387(11) Uani 1.00 1 d .
C(6) C -0.0140(3) 0.1401(3) 0.5361(3) 0.0397(12) Uani 1.00 1 d .
C(7) C -0.0653(3) 0.1113(3) 0.4278(3) 0.0497(13) Uani 1.00 1 d .
C(8) C -0.0114(3) 0.0805(3) 0.3666(3) 0.0548(15) Uani 1.00 1 d .
C(9) C 0.0953(3) 0.0757(3) 0.4083(3) 0.0495(14) Uani 1.00 1 d .
C(10) C 0.1491(3) 0.1031(3) 0.5112(3) 0.0413(12) Uani 1.00 1 d .
C(11) C 0.0949(3) 0.1364(3) 0.5787(3) 0.0396(12) Uani 1.00 1 d .
C(12) C 0.1469(3) 0.1624(2) 0.6829(3) 0.0376(11) Uani 1.00 1 d .
C(13) C 0.0975(3) 0.1971(2) 0.7493(3) 0.0343(11) Uani 1.00 1 d .
C(14) C 0.1522(2) 0.2243(2) 0.8573(3) 0.0324(10) Uani 1.00 1 d .
C(15) C 0.2535(3) 0.2049(2) 0.8953(3) 0.0339(11) Uani 1.00 1 d .
C(16) C 0.3368(3) 0.1835(2) 0.9216(3) 0.0364(11) Uani 1.00 1 d .
C(17) C 0.4369(3) 0.1598(3) 0.9523(3) 0.0339(11) Uani 1.00 1 d .
C(18) C 0.4413(3) 0.0675(2) 0.8918(3) 0.0327(11) Uani 1.00 1 d .
C(19) C 0.3504(3) -0.0042(3) 0.8050(3) 0.0377(11) Uani 1.00 1 d .
C(20) C 0.3573(3) -0.0924(3) 0.7515(3) 0.0440(13) Uani 1.00 1 d .
C(21) C 0.4571(3) -0.1145(3) 0.7801(3) 0.0393(12) Uani 1.00 1 d .
C(22) C 0.5463(3) -0.0472(3) 0.8617(3) 0.0383(12) Uani 1.00 1 d .
C(23) C 0.5437(3) 0.0466(2) 0.9212(3) 0.0318(10) Uani 1.00 1 d .
C(24) C 0.6347(3) 0.1148(2) 1.0066(3) 0.0327(11) Uani 1.00 1 d .
C(25) C 0.6285(3) 0.2051(3) 1.0686(3) 0.0360(11) Uani 1.00 1 d .
C(26) C 0.7165(3) 0.2727(3) 1.1577(3) 0.0438(12) Uani 1.00 1 d .
C(27) C 0.7069(3) 0.3577(3) 1.2182(3) 0.0523(14) Uani 1.00 1 d .
C(28) C 0.6063(3) 0.3775(3) 1.1908(3) 0.0505(13) Uani 1.00 1 d .
C(29) C 0.5184(3) 0.3145(3) 1.1048(3) 0.0441(13) Uani 1.00 1 d .
C(30) C 0.5254(3) 0.2251(2) 1.0398(3) 0.0347(11) Uani 1.00 1 d .
C(31) C 0.7371(3) 0.0956(2) 1.0338(3) 0.0343(11) Uani 1.00 1 d .
C(32) C 0.8255(3) 0.0837(2) 1.0602(3) 0.0347(11) Uani 1.00 1 d .
C(33) C 0.9362(2) 0.0784(2) 1.0971(2) 0.0321(10) Uani 1.00 1 d .
C(34) C 1.0264(2) 0.1681(2) 1.1356(2) 0.0307(10) Uani 1.00 1 d .
C(35) C 1.0089(2) 0.2566(2) 1.1304(2) 0.0316(10) Uani 1.00 1 d .
C(36) C 1.0964(3) 0.3428(2) 1.1661(2) 0.0317(10) Uani 1.00 1 d .
C(37) C 1.0773(3) 0.4326(2) 1.1555(3) 0.0351(11) Uani 1.00 1 d .
C(38) C 1.1636(3) 0.5170(3) 1.1901(3) 0.0412(12) Uani 1.00 1 d .
C(39) C 1.2723(3) 0.5170(3) 1.2354(3) 0.0448(13) Uani 1.00 1 d .
C(40) C 1.2930(3) 0.4344(3) 1.2461(3) 0.0422(12) Uani 1.00 1 d .
C(41) C 1.2067(2) 0.3424(2) 1.2120(3) 0.0323(10) Uani 1.00 1 d .
C(42) C 1.2259(3) 0.2534(2) 1.2194(3) 0.0344(11) Uani 1.00 1 d .
C(43) C 1.1370(3) 0.1658(2) 1.1793(2) 0.0323(10) Uani 1.00 1 d .
C(44) C 1.1516(3) 0.0727(2) 1.1784(3) 0.0377(12) Uani 1.00 1 d .
C(45) C 1.0613(3) -0.0131(2) 1.1373(3) 0.0355(11) Uani 1.00 1 d .
C(46) C 0.9535(3) -0.0103(3) 1.0964(3) 0.0353(11) Uani 1.00 1 d .
C(47) C 0.9650(3) 0.4297(2) 1.1049(3) 0.0369(12) Uani 1.00 1 d .
C(48) C 0.8735(3) 0.4267(2) 1.0609(3) 0.0382(12) Uani 1.00 1 d .
C(49) C 0.7656(3) 0.4274(3) 1.0080(3) 0.0379(12) Uani 1.00 1 d .
C(50) C 0.7334(3) 0.5081(3) 1.0420(3) 0.0445(13) Uani 1.00 1 d .
C(51) C 0.6313(3) 0.5139(3) 0.9896(3) 0.0492(14) Uani 1.00 1 d .
C(52) C 0.5560(3) 0.4347(3) 0.9034(3) 0.0489(14) Uani 1.00 1 d .
C(53) C 0.5827(3) 0.3470(3) 0.8646(3) 0.0385(12) Uani 1.00 1 d .
C(54) C 0.5078(3) 0.2660(3) 0.7762(3) 0.0419(13) Uani 1.00 1 d .
C(55) C 0.5343(3) 0.1804(3) 0.7348(3) 0.0383(12) Uani 1.00 1 d .
C(56) C 0.4599(3) 0.0976(3) 0.6455(3) 0.0392(12) Uani 1.00 1 d .
C(57) C 0.4922(3) 0.0172(3) 0.6093(3) 0.0433(13) Uani 1.00 1 d .
C(58) C 0.5996(3) 0.0154(3) 0.6577(3) 0.0476(14) Uani 1.00 1 d .
C(59) C 0.6720(3) 0.0932(3) 0.7426(3) 0.0441(13) Uani 1.00 1 d .
C(60) C 0.6431(3) 0.1789(2) 0.7860(3) 0.0361(12) Uani 1.00 1 d .
C(61) C 0.7160(3) 0.2580(3) 0.8746(3) 0.0385(12) Uani 1.00 1 d .
C(62) C 0.6894(3) 0.3428(3) 0.9161(3) 0.0384(12) Uani 1.00 1 d .
C(63) C 0.3501(3) 0.0973(3) 0.5944(3) 0.0427(13) Uani 1.00 1 d .
C(64) C 0.2578(3) 0.0982(3) 0.5539(3) 0.0416(12) Uani 1.00 1 d .
C(65) C -0.1810(3) 0.1804(3) 0.5589(3) 0.0442(13) Uani 1.00 1 d .
C(66) C -0.1875(3) 0.2768(3) 0.5468(3) 0.0470(13) Uani 1.00 1 d .
C(67) C -0.3020(3) 0.2860(3) 0.5135(3) 0.0506(14) Uani 1.00 1 d .
C(68) C -0.3096(4) 0.3762(3) 0.4885(4) 0.0656(18) Uani 1.00 1 d .
C(69) C 1.3399(3) 0.2512(3) 1.2708(3) 0.0454(13) Uani 1.00 1 d .
C(70) C 1.3662(3) 0.2582(3) 1.3818(3) 0.0513(14) Uani 1.00 1 d .
C(71) C 1.3748(4) 0.3589(3) 1.4548(3) 0.0612(16) Uani 1.00 1 d .
C(72) C 1.4034(5) 0.3640(4) 1.5649(4) 0.084(2) Uani 1.00 1 d .
C(73) C 0.8543 0.6837 1.4645 0.939 Uiso 0.50 1 d R
C(74) C 0.8881 0.6111 1.4197 0.131 Uiso 0.50 1 d R
C(75) C 0.9458 0.5569 1.4614 0.080 Uiso 0.50 1 d R
C(76) C 0.9874 0.4931 1.4242 0.064 Uiso 0.50 1 d R
C(77) C 1.0144 0.4199 1.3776 0.040 Uiso 0.50 1 d R
C(78) C 1.0600 0.3787 1.4332 0.142 Uiso 0.50 1 d R
H(1) H 0.1438 0.2871 0.9937 0.042 Uiso 1.00 1 c R
H(2) H -0.0262 0.3131 0.9280 0.047 Uiso 1.00 1 c R
H(3) H -0.1222 0.2613 0.7560 0.044 Uiso 1.00 1 c R
H(4) H -0.1374 0.1136 0.3980 0.059 Uiso 1.00 1 c R
H(5) H -0.0468 0.0619 0.2949 0.066 Uiso 1.00 1 c R
H(6) H 0.1304 0.0529 0.3641 0.062 Uiso 1.00 1 c R
H(7) H 0.2178 0.1566 0.7099 0.046 Uiso 1.00 1 c R
H(8) H 0.2832 0.0097 0.7838 0.045 Uiso 1.00 1 c R
H(9) H 0.2946 -0.1398 0.6944 0.053 Uiso 1.00 1 c R
H(10) H 0.4612 -0.1764 0.7420 0.045 Uiso 1.00 1 c R
H(11) H 0.6128 -0.0628 0.8797 0.049 Uiso 1.00 1 c R
H(12) H 0.7844 0.2596 1.1769 0.049 Uiso 1.00 1 c R
H(13) H 0.7680 0.4030 1.2782 0.057 Uiso 1.00 1 c R
H(14) H 0.5999 0.4359 1.2332 0.055 Uiso 1.00 1 c R
H(15) H 0.4516 0.3296 1.0875 0.055 Uiso 1.00 1 c R
H(16) H 0.9361 0.2580 1.1022 0.037 Uiso 1.00 1 c R
H(17) H 1.1504 0.5760 1.1836 0.047 Uiso 1.00 1 c R
H(18) H 1.3313 0.5762 1.2585 0.052 Uiso 1.00 1 c R
H(19) H 1.3668 0.4368 1.2772 0.049 Uiso 1.00 1 c R
H(20) H 1.2234 0.0690 1.2060 0.047 Uiso 1.00 1 c R
H(21) H 1.0730 -0.0744 1.1369 0.041 Uiso 1.00 1 c R
H(22) H 0.8930 -0.0694 1.0685 0.042 Uiso 1.00 1 c R
H(23) H 0.7823 0.5620 1.1035 0.056 Uiso 1.00 1 c R
H(24) H 0.6135 0.5729 1.0134 0.064 Uiso 1.00 1 c R
H(25) H 0.4856 0.4386 0.8696 0.066 Uiso 1.00 1 c R
H(26) H 0.4368 0.2691 0.7431 0.058 Uiso 1.00 1 c R
H(27) H 0.4414 -0.0386 0.5504 0.053 Uiso 1.00 1 c R
H(28) H 0.6206 -0.0406 0.6305 0.060 Uiso 1.00 1 c R
H(29) H 0.7439 0.0912 0.7741 0.057 Uiso 1.00 1 c R
H(30) H 0.7866 0.2546 0.9083 0.052 Uiso 1.00 1 c R
H(31) H -0.2196 0.1281 0.4936 0.052 Uiso 1.00 1 c R
H(32) H -0.2157 0.1709 0.6034 0.052 Uiso 1.00 1 c R
H(33) H -0.1428 0.3297 0.6106 0.056 Uiso 1.00 1 c R
H(34) H -0.1596 0.2830 0.4970 0.056 Uiso 1.00 1 c R
H(35) H -0.3491 0.2287 0.4544 0.060 Uiso 1.00 1 c R
H(36) H -0.3262 0.2886 0.5673 0.060 Uiso 1.00 1 c R
H(37) H -0.2555 0.3941 0.4634 0.082 Uiso 1.00 1 c R
H(38) H -0.2981 0.4299 0.5484 0.082 Uiso 1.00 1 c R
H(39) H -0.3803 0.3619 0.4380 0.082 Uiso 1.00 1 c R
H(40) H 1.3908 0.3059 1.2715 0.053 Uiso 1.00 1 c R
H(41) H 1.3469 0.1907 1.2329 0.052 Uiso 1.00 1 c R
H(42) H 1.4340 0.2460 1.4062 0.059 Uiso 1.00 1 c R
H(43) H 1.3097 0.2085 1.3814 0.059 Uiso 1.00 1 c R
H(44) H 1.4306 0.4091 1.4549 0.069 Uiso 1.00 1 c R
H(45) H 1.3067 0.3710 1.4315 0.069 Uiso 1.00 1 c R
H(46) H 1.3376 0.3429 1.5740 0.096 Uiso 1.00 1 c R
H(47) H 1.4439 0.4304 1.6115 0.096 Uiso 1.00 1 c R
H(48) H 1.4459 0.3215 1.5769 0.096 Uiso 1.00 1 c R

loop_
_atom_site_aniso_label
_atom_site_aniso_U_11
_atom_site_aniso_U_22
_atom_site_aniso_U_33
_atom_site_aniso_U_12
_atom_site_aniso_U_13
_atom_site_aniso_U_23
C(1) 0.032(2) 0.041(2) 0.031(2) 0.0129(18) 0.0080(19) 0.0104(18)
C(2) 0.033(2) 0.046(2) 0.038(2) 0.0204(18) 0.015(2) 0.0141(19)
C(3) 0.030(2) 0.040(2) 0.041(2) 0.0163(18) 0.012(2) 0.0161(19)
C(4) 0.028(2) 0.040(2) 0.034(2) 0.0133(17) 0.0105(18) 0.0155(18)
C(5) 0.031(2) 0.046(2) 0.037(2) 0.0157(18) 0.0081(19) 0.0157(19)
C(6) 0.034(2) 0.048(2) 0.034(2) 0.0169(19) 0.007(2) 0.016(2)
C(7) 0.043(2) 0.068(3) 0.036(2) 0.024(2) 0.009(2) 0.019(2)
C(8) 0.046(2) 0.082(3) 0.035(2) 0.027(2) 0.011(2) 0.023(2)
C(9) 0.045(2) 0.072(3) 0.037(2) 0.027(2) 0.015(2) 0.023(2)
C(10) 0.037(2) 0.057(2) 0.034(2) 0.021(2) 0.014(2) 0.020(2)
C(11) 0.037(2) 0.055(2) 0.031(2) 0.023(2) 0.011(2) 0.018(2)
C(12) 0.030(2) 0.050(2) 0.034(2) 0.0197(18) 0.0098(19) 0.0168(19)
C(13) 0.032(2) 0.042(2) 0.032(2) 0.0186(18) 0.0117(19) 0.0142(18)
C(14) 0.026(2) 0.034(2) 0.038(2) 0.0131(16) 0.0115(18) 0.0124(17)
C(15) 0.032(2) 0.039(2) 0.028(2) 0.0138(18) 0.0075(18) 0.0120(17)
C(16) 0.040(2) 0.045(2) 0.027(2) 0.019(2) 0.0128(19) 0.0167(19)
C(17) 0.026(2) 0.049(2) 0.034(2) 0.0178(18) 0.0103(18) 0.0232(19)
C(18) 0.028(2) 0.046(2) 0.030(2) 0.0177(18) 0.0103(18) 0.0205(18)
C(19) 0.029(2) 0.051(2) 0.031(2) 0.0146(18) 0.0069(19) 0.0173(19)
C(20) 0.037(2) 0.060(2) 0.034(2) 0.022(2) 0.008(2) 0.019(2)
C(21) 0.031(2) 0.046(2) 0.036(2) 0.0138(18) 0.0072(19) 0.014(2)
C(22) 0.034(2) 0.051(2) 0.036(2) 0.0210(19) 0.013(2) 0.021(2)
C(23) 0.028(2) 0.042(2) 0.030(2) 0.0155(17) 0.0100(18) 0.0189(18)
C(24) 0.026(2) 0.040(2) 0.037(2) 0.0113(17) 0.0115(18) 0.0238(19)
C(25) 0.031(2) 0.046(2) 0.036(2) 0.0165(18) 0.0115(19) 0.023(2)
C(26) 0.029(2) 0.053(2) 0.041(2) 0.0143(19) 0.005(2) 0.015(2)
C(27) 0.039(2) 0.057(2) 0.048(3) 0.016(2) 0.006(2) 0.013(2)
C(28) 0.041(2) 0.050(2) 0.047(3) 0.018(2) 0.006(2) 0.009(2)
C(29) 0.045(2) 0.051(2) 0.042(2) 0.028(2) 0.016(2) 0.020(2)
C(30) 0.028(2) 0.044(2) 0.037(2) 0.0129(18) 0.0111(19) 0.0225(19)
C(31) 0.025(2) 0.043(2) 0.036(2) 0.0111(17) 0.0097(18) 0.0191(18)
C(32) 0.033(2) 0.038(2) 0.031(2) 0.0104(18) 0.0092(19) 0.0133(18)
C(33) 0.0223(19) 0.043(2) 0.031(2) 0.0140(17) 0.0079(17) 0.0143(18)
C(34) 0.0232(19) 0.039(2) 0.027(2) 0.0118(17) 0.0062(17) 0.0102(17)
C(35) 0.0234(19) 0.039(2) 0.031(2) 0.0121(17) 0.0080(17) 0.0121(17)
C(36) 0.032(2) 0.035(2) 0.026(2) 0.0121(17) 0.0093(18) 0.0103(17)
C(37) 0.035(2) 0.039(2) 0.031(2) 0.0146(19) 0.0120(19) 0.0125(18)
C(38) 0.040(2) 0.039(2) 0.038(2) 0.0098(19) 0.010(2) 0.0140(19)
C(39) 0.041(2) 0.047(2) 0.041(2) 0.008(2) 0.011(2) 0.019(2)
C(40) 0.036(2) 0.049(2) 0.036(2) 0.013(2) 0.007(2) 0.018(2)
C(41) 0.025(2) 0.039(2) 0.029(2) 0.0070(17) 0.0089(17) 0.0116(17)
C(42) 0.025(2) 0.048(2) 0.028(2) 0.0127(18) 0.0068(17) 0.0132(18)
C(43) 0.028(2) 0.040(2) 0.028(2) 0.0141(17) 0.0097(18) 0.0126(17)
C(44) 0.036(2) 0.047(2) 0.035(2) 0.0223(19) 0.014(2) 0.0172(19)
C(45) 0.031(2) 0.037(2) 0.035(2) 0.0142(18) 0.0074(18) 0.0123(18)
C(46) 0.031(2) 0.043(2) 0.031(2) 0.0156(19) 0.0096(19) 0.0128(18)
C(47) 0.042(2) 0.037(2) 0.038(2) 0.0181(19) 0.019(2) 0.0150(19)
C(48) 0.039(2) 0.039(2) 0.044(2) 0.0175(19) 0.019(2) 0.020(2)
C(49) 0.031(2) 0.045(2) 0.046(2) 0.0161(19) 0.015(2) 0.025(2)
C(50) 0.041(2) 0.048(2) 0.052(3) 0.020(2) 0.020(2) 0.023(2)
C(51) 0.048(2) 0.053(2) 0.058(3) 0.029(2) 0.023(2) 0.026(2)
C(52) 0.044(2) 0.064(3) 0.059(3) 0.036(2) 0.024(2) 0.033(2)
C(53) 0.031(2) 0.049(2) 0.046(2) 0.0191(19) 0.017(2) 0.025(2)
C(54) 0.036(2) 0.063(2) 0.045(2) 0.029(2) 0.018(2) 0.035(2)
C(55) 0.036(2) 0.052(2) 0.043(2) 0.022(2) 0.020(2) 0.030(2)
C(56) 0.030(2) 0.053(2) 0.043(2) 0.0147(19) 0.017(2) 0.026(2)
C(57) 0.036(2) 0.051(2) 0.046(2) 0.016(2) 0.017(2) 0.022(2)
C(58) 0.043(2) 0.048(2) 0.059(3) 0.020(2) 0.019(2) 0.026(2)
C(59) 0.033(2) 0.053(2) 0.058(3) 0.020(2) 0.016(2) 0.035(2)
C(60) 0.033(2) 0.042(2) 0.043(2) 0.0167(19) 0.017(2) 0.025(2)
C(61) 0.034(2) 0.050(2) 0.047(2) 0.023(2) 0.019(2) 0.030(2)
C(62) 0.038(2) 0.049(2) 0.046(2) 0.023(2) 0.021(2) 0.032(2)
C(63) 0.042(2) 0.057(2) 0.041(2) 0.024(2) 0.022(2) 0.024(2)
C(64) 0.040(2) 0.052(2) 0.033(2) 0.017(2) 0.016(2) 0.013(2)
C(65) 0.034(2) 0.057(2) 0.039(2) 0.017(2) 0.008(2) 0.020(2)
C(66) 0.035(2) 0.062(2) 0.044(2) 0.021(2) 0.010(2) 0.022(2)
C(67) 0.039(2) 0.062(2) 0.049(3) 0.026(2) 0.011(2) 0.020(2)
C(68) 0.056(3) 0.076(3) 0.072(3) 0.033(2) 0.018(2) 0.038(3)
C(69) 0.031(2) 0.050(2) 0.050(2) 0.016(2) 0.010(2) 0.016(2)
C(70) 0.042(2) 0.053(2) 0.052(3) 0.020(2) 0.008(2) 0.019(2)
C(71) 0.069(3) 0.058(3) 0.046(3) 0.027(2) 0.009(2) 0.016(2)
C(72) 0.120(5) 0.076(3) 0.043(3) 0.036(3) 0.014(3) 0.020(2)

loop_
_atom_type_symbol
_atom_type_description
_atom_type_scat_dispersion_real
_atom_type_scat_dispersion_imag
_atom_type_scat_source
C C 0.003 0.002
;
International Tables for Crystallography
(1992, Vol. C, Tables 4.2.6.8 and 6.1.1.4)
;
H H 0.000 0.000
;
International Tables for Crystallography
(1992, Vol. C, Table 6.1.1.4)
;

loop_
_geom_angle_atom_site_label_1
_geom_angle_atom_site_label_2
_geom_angle_atom_site_label_3
_geom_angle
_geom_angle_publ_flag
_geom_angle_site_symmetry_1
_geom_angle_site_symmetry_3
C(2) C(1) C(14) 120.4(3) yes . .
C(1) C(2) C(3) 121.0(4) yes . .
C(2) C(3) C(4) 121.9(4) yes . .
C(3) C(4) C(5) 123.1(3) yes . .
C(3) C(4) C(13) 116.9(3) yes . .
C(5) C(4) C(13) 120.0(4) yes . .
C(4) C(5) C(6) 119.1(3) yes . .
C(4) C(5) C(65) 119.9(4) yes . .
C(6) C(5) C(65) 121.0(3) yes . .
C(5) C(6) C(7) 121.7(4) yes . .
C(5) C(6) C(11) 120.0(3) yes . .
C(7) C(6) C(11) 118.2(4) yes . .
C(6) C(7) C(8) 120.7(4) yes . .
C(7) C(8) C(9) 121.1(4) yes . .
C(8) C(9) C(10) 121.0(5) yes . .
C(9) C(10) C(11) 119.6(4) yes . .
C(9) C(10) C(64) 121.2(4) yes . .
C(11) C(10) C(64) 119.3(3) yes . .
C(6) C(11) C(10) 119.3(3) yes . .
C(6) C(11) C(12) 120.0(4) yes . .
C(10) C(11) C(12) 120.6(4) yes . .
C(11) C(12) C(13) 121.5(4) yes . .
C(4) C(13) C(12) 119.3(3) yes . .
C(4) C(13) C(14) 119.6(4) yes . .
C(12) C(13) C(14) 121.1(3) yes . .
C(1) C(14) C(13) 119.9(3) yes . .
C(1) C(14) C(15) 121.4(3) yes . .
C(13) C(14) C(15) 118.7(4) yes . .
C(14) C(15) C(16) 175.9(3) yes . .
C(15) C(16) C(17) 178.7(5) yes . .
C(16) C(17) C(18) 118.5(2) yes . .
C(16) C(17) C(30) 119.9(3) yes . .
C(18) C(17) C(30) 121.6(3) yes . .
C(17) C(18) C(19) 123.3(3) yes . .
C(17) C(18) C(23) 117.9(2) yes . .
C(19) C(18) C(23) 118.8(3) yes . .
C(18) C(19) C(20) 121.4(4) yes . .
C(19) C(20) C(21) 120.5(3) yes . .
C(20) C(21) C(22) 119.8(4) yes . .
C(21) C(22) C(23) 122.0(4) yes . .
C(18) C(23) C(22) 117.4(2) yes . .
C(18) C(23) C(24) 120.5(3) yes . .
C(22) C(23) C(24) 122.0(3) yes . .
C(23) C(24) C(25) 121.2(3) yes . .
C(23) C(24) C(31) 120.5(3) yes . .
C(25) C(24) C(31) 118.3(2) yes . .
C(24) C(25) C(26) 122.7(4) yes . .
C(24) C(25) C(30) 118.1(2) yes . .
C(26) C(25) C(30) 119.1(3) yes . .
C(25) C(26) C(27) 121.4(4) yes . .
C(26) C(27) C(28) 119.7(3) yes . .
C(27) C(28) C(29) 121.2(4) yes . .
C(28) C(29) C(30) 120.6(4) yes . .
C(17) C(30) C(25) 120.5(3) yes . .
C(17) C(30) C(29) 121.5(4) yes . .
C(25) C(30) C(29) 117.9(3) yes . .
C(24) C(31) C(32) 177.0(3) yes . .
C(31) C(32) C(33) 175.2(3) yes . .
C(32) C(33) C(34) 118.4(3) yes . .
C(32) C(33) C(46) 120.4(3) yes . .
C(34) C(33) C(46) 121.3(3) yes . .
C(33) C(34) C(35) 121.1(3) yes . .
C(33) C(34) C(43) 119.2(3) yes . .
C(35) C(34) C(43) 119.6(3) yes . .
C(34) C(35) C(36) 121.0(3) yes . .
C(35) C(36) C(37) 120.4(3) yes . .
C(35) C(36) C(41) 120.0(3) yes . .
C(37) C(36) C(41) 119.6(3) yes . .
C(36) C(37) C(38) 120.2(3) yes . .
C(36) C(37) C(47) 118.4(3) yes . .
C(38) C(37) C(47) 121.4(4) yes . .
C(37) C(38) C(39) 120.5(4) yes . .
C(38) C(39) C(40) 120.8(3) yes . .
C(39) C(40) C(41) 122.2(4) yes . .
C(36) C(41) C(40) 116.7(3) yes . .
C(36) C(41) C(42) 119.7(3) yes . .
C(40) C(41) C(42) 123.6(3) yes . .
C(41) C(42) C(43) 119.7(3) yes . .
C(41) C(42) C(69) 121.1(3) yes . .
C(43) C(42) C(69) 119.2(4) yes . .
C(34) C(43) C(42) 119.9(3) yes . .
C(34) C(43) C(44) 117.8(3) yes . .
C(42) C(43) C(44) 122.2(3) yes . .
C(43) C(44) C(45) 120.7(3) yes . .
C(44) C(45) C(46) 121.3(4) yes . .
C(33) C(46) C(45) 119.6(3) yes . .
C(37) C(47) C(48) 178.1(5) yes . .
C(47) C(48) C(49) 177.5(4) yes . .
C(48) C(49) C(50) 120.4(3) yes . .
C(48) C(49) C(62) 120.4(4) yes . .
C(50) C(49) C(62) 119.1(3) yes . .
C(49) C(50) C(51) 122.2(3) yes . .
C(50) C(51) C(52) 120.4(4) yes . .
C(51) C(52) C(53) 120.6(4) yes . .
C(52) C(53) C(54) 121.6(4) yes . .
C(52) C(53) C(62) 118.9(3) yes . .
C(54) C(53) C(62) 119.5(4) yes . .
C(53) C(54) C(55) 122.2(4) yes . .
C(54) C(55) C(56) 123.2(3) yes . .
C(54) C(55) C(60) 117.4(3) yes . .
C(56) C(55) C(60) 119.5(4) yes . .
C(55) C(56) C(57) 119.7(3) yes . .
C(55) C(56) C(63) 120.1(4) yes . .
C(57) C(56) C(63) 120.2(3) yes . .
C(56) C(57) C(58) 121.4(3) yes . .
C(57) C(58) C(59) 120.0(4) yes . .
C(58) C(59) C(60) 121.6(4) yes . .
C(55) C(60) C(59) 117.8(3) yes . .
C(55) C(60) C(61) 120.2(4) yes . .
C(59) C(60) C(61) 122.0(3) yes . .
C(60) C(61) C(62) 122.4(3) yes . .
C(49) C(62) C(53) 118.7(4) yes . .
C(49) C(62) C(61) 123.1(3) yes . .
C(53) C(62) C(61) 118.2(3) yes . .
C(56) C(63) C(64) 178.3(5) yes . .
C(10) C(64) C(63) 176.8(4) yes . .
C(5) C(65) C(66) 115.2(3) yes . .
C(65) C(66) C(67) 115.0(3) yes . .
C(66) C(67) C(68) 114.4(4) yes . .
C(42) C(69) C(70) 112.5(4) yes . .
C(69) C(70) C(71) 114.0(4) yes . .
C(70) C(71) C(72) 112.5(4) yes . .
C(73) C(74) C(75) 129.3 yes . .
C(74) C(75) C(76) 131.5 yes . .
C(74) C(75) C(78) 85.2 yes . 76802
C(76) C(75) C(78) 143.0 yes . 76802
C(75) C(76) C(77) 171.3 yes . .
C(76) C(77) C(78) 114.3 yes . .
C(75) C(78) C(77) 98.9 yes 76802 .
C(2) C(1) H(1) 119.8(5) no . .
C(14) C(1) H(1) 119.8(5) no . .
C(1) C(2) H(2) 119.5(4) no . .
C(3) C(2) H(2) 119.5(4) no . .
C(2) C(3) H(3) 119.1(5) no . .
C(4) C(3) H(3) 119.0(4) no . .
C(6) C(7) H(4) 119.6(6) no . .
C(8) C(7) H(4) 119.6(5) no . .
C(7) C(8) H(5) 119.4(5) no . .
C(9) C(8) H(5) 119.5(6) no . .
C(8) C(9) H(6) 119.5(5) no . .
C(10) C(9) H(6) 119.5(5) no . .
C(11) C(12) H(7) 119.2(5) no . .
C(13) C(12) H(7) 119.3(4) no . .
C(18) C(19) H(8) 119.4(4) no . .
C(20) C(19) H(8) 119.3(3) no . .
C(19) C(20) H(9) 119.7(5) no . .
C(21) C(20) H(9) 119.8(5) no . .
C(20) C(21) H(10) 120.0(3) no . .
C(22) C(21) H(10) 120.2(4) no . .
C(21) C(22) H(11) 118.9(4) no . .
C(23) C(22) H(11) 119.0(3) no . .
C(25) C(26) H(12) 119.3(4) no . .
C(27) C(26) H(12) 119.3(4) no . .
C(26) C(27) H(13) 120.1 no . .
C(28) C(27) H(13) 120.2 no . .
C(27) C(28) H(14) 119.4(4) no . .
C(29) C(28) H(14) 119.4(5) no . .
C(28) C(29) H(15) 119.8(5) no . .
C(30) C(29) H(15) 119.6(3) no . .
C(34) C(35) H(16) 119.5(4) no . .
C(36) C(35) H(16) 119.5(4) no . .
C(37) C(38) H(17) 119.7(4) no . .
C(39) C(38) H(17) 119.8(4) no . .
C(38) C(39) H(18) 119.3(5) no . .
C(40) C(39) H(18) 119.9(5) no . .
C(39) C(40) H(19) 118.9 no . .
C(41) C(40) H(19) 118.8 no . .
C(43) C(44) H(20) 119.6(4) no . .
C(45) C(44) H(20) 119.7(5) no . .
C(44) C(45) H(21) 119.3(4) no . .
C(46) C(45) H(21) 119.4(4) no . .
C(33) C(46) H(22) 120.2(4) no . .
C(45) C(46) H(22) 120.2(5) no . .
C(49) C(50) H(23) 118.9(5) no . .
C(51) C(50) H(23) 118.9(5) no . .
C(50) C(51) H(24) 119.8(4) no . .
C(52) C(51) H(24) 119.8(5) no . .
C(51) C(52) H(25) 119.7(5) no . .
C(53) C(52) H(25) 119.7(4) no . .
C(53) C(54) H(26) 118.9(5) no . .
C(55) C(54) H(26) 118.9(4) no . .
C(56) C(57) H(27) 119.2(5) no . .
C(58) C(57) H(27) 119.3(5) no . .
C(57) C(58) H(28) 120.0(4) no . .
C(59) C(58) H(28) 120.0(5) no . .
C(58) C(59) H(29) 119.2(5) no . .
C(60) C(59) H(29) 119.3(4) no . .
C(60) C(61) H(30) 118.8(5) no . .
C(62) C(61) H(30) 118.8(3) no . .
C(5) C(65) H(31) 108.0(5) no . .
C(5) C(65) H(32) 108.0(5) no . .
C(66) C(65) H(31) 108.1(5) no . .
C(66) C(65) H(32) 107.9(5) no . .
H(31) C(65) H(32) 109.5(5) no . .
C(65) C(66) H(33) 108.1(5) no . .
C(65) C(66) H(34) 108.0(5) no . .
C(67) C(66) H(33) 108.2(5) no . .
C(67) C(66) H(34) 108.0(5) no . .
H(33) C(66) H(34) 109.5(5) no . .
C(66) C(67) H(35) 108.3(5) no . .
C(66) C(67) H(36) 108.1(5) no . .
C(68) C(67) H(35) 108.2(5) no . .
C(68) C(67) H(36) 108.2(5) no . .
H(35) C(67) H(36) 109.5(6) no . .
C(67) C(68) H(37) 109.6(6) no . .
C(67) C(68) H(38) 109.4(7) no . .
C(67) C(68) H(39) 109.4(5) no . .
H(37) C(68) H(38) 109.5(6) no . .
H(37) C(68) H(39) 109.5(8) no . .
H(38) C(68) H(39) 109.5(7) no . .
C(42) C(69) H(40) 108.7(5) no . .
C(42) C(69) H(41) 108.7(3) no . .
C(70) C(69) H(40) 108.7(4) no . .
C(70) C(69) H(41) 108.7(5) no . .
H(40) C(69) H(41) 109.5(6) no . .
C(69) C(70) H(42) 108.4(6) no . .
C(69) C(70) H(43) 108.3(4) no . .
C(71) C(70) H(42) 108.4(4) no . .
C(71) C(70) H(43) 108.3(6) no . .
H(42) C(70) H(43) 109.5(6) no . .
C(70) C(71) H(44) 108.7(6) no . .
C(70) C(71) H(45) 108.8(4) no . .
C(72) C(71) H(44) 108.5(4) no . .
C(72) C(71) H(45) 108.8(6) no . .
H(44) C(71) H(45) 109.5(7) no . .
C(71) C(72) H(46) 109.2(5) no . .
C(71) C(72) H(47) 109.7(7) no . .
C(71) C(72) H(48) 109.5(7) no . .
H(46) C(72) H(47) 109.5(8) no . .
H(46) C(72) H(48) 109.5(9) no . .
H(47) C(72) H(48) 109.5(7) no . .

loop_
_geom_bond_atom_site_label_1
_geom_bond_atom_site_label_2
_geom_bond_distance
_geom_bond_publ_flag
_geom_bond_site_symmetry_2
C(1) C(2) 1.417(6) yes .
C(1) C(14) 1.375(6) yes .
C(2) C(3) 1.355(5) yes .
C(3) C(4) 1.433(6) yes .
C(4) C(5) 1.410(5) yes .
C(4) C(13) 1.451(5) yes .
C(5) C(6) 1.427(7) yes .
C(5) C(65) 1.499(6) yes .
C(6) C(7) 1.431(6) yes .
C(6) C(11) 1.431(6) yes .
C(7) C(8) 1.371(8) yes .
C(8) C(9) 1.408(6) yes .
C(9) C(10) 1.366(6) yes .
C(10) C(11) 1.453(7) yes .
C(10) C(64) 1.435(6) yes .
C(11) C(12) 1.384(5) yes .
C(12) C(13) 1.393(6) yes .
C(13) C(14) 1.435(5) yes .
C(14) C(15) 1.431(5) yes .
C(15) C(16) 1.209(6) yes .
C(16) C(17) 1.435(6) yes .
C(17) C(18) 1.426(5) yes .
C(17) C(30) 1.380(4) yes .
C(18) C(19) 1.416(4) yes .
C(18) C(23) 1.441(6) yes .
C(19) C(20) 1.355(6) yes .
C(20) C(21) 1.417(6) yes .
C(21) C(22) 1.354(4) yes .
C(22) C(23) 1.428(5) yes .
C(23) C(24) 1.392(4) yes .
C(24) C(25) 1.422(5) yes .
C(24) C(31) 1.428(6) yes .
C(25) C(26) 1.397(4) yes .
C(25) C(30) 1.442(6) yes .
C(26) C(27) 1.374(6) yes .
C(27) C(28) 1.409(7) yes .
C(28) C(29) 1.356(4) yes .
C(29) C(30) 1.435(6) yes .
C(31) C(32) 1.202(5) yes .
C(32) C(33) 1.454(5) yes .
C(33) C(34) 1.438(4) yes .
C(33) C(46) 1.375(6) yes .
C(34) C(35) 1.395(6) yes .
C(34) C(43) 1.445(5) yes .
C(35) C(36) 1.392(4) yes .
C(36) C(37) 1.445(6) yes .
C(36) C(41) 1.437(5) yes .
C(37) C(38) 1.367(5) yes .
C(37) C(47) 1.456(5) yes .
C(38) C(39) 1.414(6) yes .
C(39) C(40) 1.348(7) yes .
C(40) C(41) 1.442(5) yes .
C(41) C(42) 1.420(6) yes .
C(42) C(43) 1.405(4) yes .
C(42) C(69) 1.503(5) yes .
C(43) C(44) 1.426(6) yes .
C(44) C(45) 1.398(5) yes .
C(45) C(46) 1.409(5) yes .
C(47) C(48) 1.192(6) yes .
C(48) C(49) 1.430(6) yes .
C(49) C(50) 1.365(6) yes .
C(49) C(62) 1.454(4) yes .
C(50) C(51) 1.391(6) yes .
C(51) C(52) 1.378(5) yes .
C(52) C(53) 1.424(7) yes .
C(53) C(54) 1.403(4) yes .
C(53) C(62) 1.431(6) yes .
C(54) C(55) 1.406(6) yes .
C(55) C(56) 1.418(4) yes .
C(55) C(60) 1.438(6) yes .
C(56) C(57) 1.370(6) yes .
C(56) C(63) 1.441(6) yes .
C(57) C(58) 1.415(6) yes .
C(58) C(59) 1.348(5) yes .
C(59) C(60) 1.434(6) yes .
C(60) C(61) 1.386(4) yes .
C(61) C(62) 1.398(6) yes .
C(63) C(64) 1.210(6) yes .
C(65) C(66) 1.505(7) yes .
C(66) C(67) 1.521(6) yes .
C(67) C(68) 1.500(8) yes .
C(69) C(70) 1.545(7) yes .
C(70) C(71) 1.526(6) yes .
C(71) C(72) 1.536(8) yes .
C(73) C(74) 1.333 yes .
C(74) C(75) 1.368 yes .
C(75) C(76) 1.271 yes .
C(75) C(78) 1.617 yes 76802
C(76) C(77) 1.291 yes .
C(77) C(78) 1.248 yes .
C(1) H(1) 0.950(5) no .
C(2) H(2) 0.950(6) no .
C(3) H(3) 0.950(6) no .
C(7) H(4) 0.950(6) no .
C(8) H(5) 0.950(6) no .
C(9) H(6) 0.950(7) no .
C(12) H(7) 0.950(6) no .
C(19) H(8) 0.950(6) no .
C(20) H(9) 0.950(4) no .
C(21) H(10) 0.950(6) no .
C(22) H(11) 0.950(6) no .
C(26) H(12) 0.950(6) no .
C(27) H(13) 0.950 no .
C(28) H(14) 0.950(6) no .
C(29) H(15) 0.950(7) no .
C(35) H(16) 0.950(5) no .
C(38) H(17) 0.950(6) no .
C(39) H(18) 0.950(5) no .
C(40) H(19) 0.950 no .
C(44) H(20) 0.950(6) no .
C(45) H(21) 0.950(6) no .
C(46) H(22) 0.950(5) no .
C(50) H(23) 0.950(4) no .
C(51) H(24) 0.950(7) no .
C(52) H(25) 0.950(6) no .
C(54) H(26) 0.950(6) no .
C(57) H(27) 0.950(4) no .
C(58) H(28) 0.950(7) no .
C(59) H(29) 0.950(6) no .
C(61) H(30) 0.950(6) no .
C(65) H(31) 0.950(5) no .
C(65) H(32) 0.950(7) no .
C(66) H(33) 0.950(5) no .
C(66) H(34) 0.950(8) no .
C(67) H(35) 0.950(5) no .
C(67) H(36) 0.950(8) no .
C(68) H(37) 0.950(9) no .
C(68) H(38) 0.950(7) no .
C(68) H(39) 0.950(6) no .
C(69) H(40) 0.950(6) no .
C(69) H(41) 0.950(6) no .
C(70) H(42) 0.950(7) no .
C(70) H(43) 0.950(7) no .
C(71) H(44) 0.950(8) no .
C(71) H(45) 0.950(8) no .
C(72) H(46) 0.950(10) no .
C(72) H(47) 0.950(6) no .
C(72) H(48) 0.950(10) no .

loop_
_geom_contact_atom_site_label_1
_geom_contact_atom_site_label_2
_geom_contact_distance
_geom_contact_site_symmetry_2
C(1) C(36) 3.534(6) 45501
C(1) C(50) 3.388(6) 66702
C(6) C(9) 3.584(7) 55602
C(6) C(10) 3.457(6) 55602
C(6) C(73) 3.051(4) 66702
C(6) C(74) 3.512(4) 66702
C(7) C(11) 3.577(7) 55602
C(7) C(73) 3.294(4) 66702
C(8) C(11) 3.595(7) 55602
C(8) C(12) 3.445(6) 55602
C(8) C(73) 3.416(4) 66702
C(9) C(6) 3.584(7) 55602
C(9) C(73) 3.324(4) 66702
C(10) C(6) 3.457(6) 55602
C(10) C(73) 3.080(4) 66702
C(11) C(7) 3.577(7) 55602
C(11) C(8) 3.595(7) 55602
C(11) C(73) 2.921(5) 66702
C(12) C(8) 3.445(6) 55602
C(12) C(73) 3.593(5) 66702
C(14) C(46) 3.559(6) 65702
C(17) C(22) 3.596(7) 65702
C(18) C(24) 3.591(6) 65702
C(19) C(31) 3.472(7) 65702
C(20) C(25) 3.520(7) 65702
C(20) C(26) 3.444(7) 65702
C(21) C(25) 3.319(7) 65702
C(21) C(26) 3.516(7) 65702
C(21) C(30) 3.498(7) 65702
C(22) C(17) 3.596(7) 65702
C(22) C(25) 3.598(7) 65702
C(22) C(30) 3.488(7) 65702
C(23) C(23) 3.435(7) 65702
C(24) C(18) 3.591(6) 65702
C(25) C(20) 3.520(7) 65702
C(25) C(21) 3.319(7) 65702
C(25) C(22) 3.598(7) 65702
C(26) C(20) 3.444(7) 65702
C(26) C(21) 3.516(7) 65702
C(30) C(21) 3.498(7) 65702
C(30) C(22) 3.488(7) 65702
C(31) C(19) 3.472(7) 65702
C(33) C(45) 3.354(6) 75702
C(36) C(1) 3.534(6) 65501
C(39) C(53) 3.489(7) 76702
C(39) C(62) 3.564(7) 76702
C(45) C(33) 3.354(6) 75702
C(45) C(46) 3.545(6) 75702
C(46) C(14) 3.559(6) 65702
C(46) C(45) 3.545(6) 75702
C(46) C(46) 3.546(7) 75702
C(50) C(1) 3.388(6) 66702
C(51) C(52) 3.486(8) 66702
C(52) C(51) 3.486(8) 66702
C(53) C(39) 3.489(7) 76702
C(57) C(57) 3.227(7) 65602
C(62) C(39) 3.564(7) 76702
C(72) C(73) 3.282(7) 76802
C(73) C(6) 3.051(4) 66702
C(73) C(7) 3.294(4) 66702
C(73) C(8) 3.416(4) 66702
C(73) C(9) 3.324(4) 66702
C(73) C(10) 3.080(4) 66702
C(73) C(11) 2.921(5) 66702
C(73) C(12) 3.593(5) 66702
C(73) C(72) 3.282(7) 76802
C(74) C(6) 3.512(4) 66702
C(1) H(21) 3.051(5) 65702
C(1) H(22) 2.972(6) 65702
C(1) H(23) 2.871(6) 66702
C(2) H(17) 3.373(6) 66702
C(2) H(21) 2.938(6) 65702
C(2) H(23) 3.244(6) 66702
C(2) H(29) 3.585(5) 45501
C(2) H(30) 3.050(6) 45501
C(3) H(17) 3.084(6) 66702
C(3) H(21) 3.207(6) 65702
C(3) H(29) 3.224(6) 45501
C(3) H(30) 3.312(7) 45501
C(4) H(6) 3.540(6) 55602
C(5) H(6) 3.534(7) 55602
C(7) H(8) 3.266(4) 55602
C(7) H(9) 3.248(6) 55602
C(8) H(8) 3.394(5) 55602
C(9) H(43) 3.380(7) 45401
C(12) H(5) 3.483(7) 55602
C(13) H(5) 3.581(6) 55602
C(13) H(23) 3.333(5) 66702
C(14) H(21) 3.444(6) 65702
C(14) H(22) 2.863(6) 65702
C(14) H(23) 2.939(6) 66702
C(14) H(24) 3.447(5) 66702
C(15) H(22) 2.829(6) 65702
C(15) H(23) 3.571(6) 66702
C(15) H(24) 3.076(5) 66702
C(16) H(22) 3.310(6) 65702
C(16) H(24) 3.317(6) 66702
C(17) H(11) 3.397(7) 65702
C(19) H(4) 3.152(4) 55602
C(20) H(4) 2.998(6) 55602
C(20) H(12) 3.453(7) 65702
C(20) H(31) 3.362(6) 55602
C(20) H(35) 3.097(6) 55602
C(21) H(35) 3.096(6) 55602
C(21) H(41) 3.120(6) 75702
C(22) H(41) 3.055(6) 75702
C(25) H(10) 3.502(7) 65702
C(26) H(9) 3.371(7) 65702
C(26) H(10) 3.496(7) 65702
C(27) H(10) 3.481(7) 65702
C(27) H(37) 3.386(8) 65601
C(28) H(10) 3.455(7) 65702
C(28) H(25) 3.436(7) 66702
C(28) H(40) 3.584(7) 45501
C(29) H(10) 3.462(7) 65702
C(29) H(24) 3.156(7) 66702
C(29) H(25) 3.575(7) 66702
C(29) H(40) 3.460(7) 45501
C(30) H(10) 3.485(7) 65702
C(30) H(11) 3.470(7) 65702
C(31) H(8) 3.557(7) 65702
C(32) H(5) 3.519(7) 65601
C(32) H(8) 3.565(7) 65702
C(32) H(21) 3.594(7) 75702
C(33) H(5) 2.967(7) 65601
C(33) H(21) 3.432(6) 75702
C(34) H(5) 3.481(7) 65601
C(34) H(21) 3.575(5) 75702
C(34) H(22) 3.564(6) 75702
C(35) H(1) 3.202(7) 65501
C(35) H(2) 3.276(6) 65501
C(36) H(1) 2.775(6) 65501
C(36) H(2) 3.260(6) 65501
C(37) H(1) 3.220(6) 65501
C(37) H(2) 3.023(5) 65501
C(38) H(3) 3.346(6) 66702
C(38) H(33) 3.302(6) 66702
C(38) H(36) 3.559(5) 66702
C(38) H(38) 3.508(7) 66702
C(39) H(36) 3.219(6) 66702
C(39) H(38) 2.971(7) 66702
C(39) H(47) 3.589(7) 86802
C(40) H(1) 3.422(5) 65501
C(40) H(38) 3.106(7) 66702
C(40) H(47) 3.348(6) 86802
C(41) H(1) 2.899(6) 65501
C(42) H(1) 3.410(6) 65501
C(43) H(22) 3.405(6) 75702
C(44) H(6) 2.959(7) 65601
C(44) H(11) 3.580(7) 75702
C(44) H(22) 3.518(6) 75702
C(44) H(29) 3.178(7) 75702
C(45) H(5) 3.190(7) 65601
C(45) H(6) 2.997(6) 65601
C(45) H(29) 3.152(6) 75702
C(46) H(5) 2.838(7) 65601
C(47) H(2) 2.752(6) 65501
C(48) H(2) 3.040(6) 65501
C(48) H(17) 3.541(7) 76702
C(49) H(17) 3.381(7) 76702
C(50) H(1) 3.430(7) 66702
C(51) H(15) 3.113(7) 66702
C(51) H(24) 3.296(7) 66702
C(51) H(25) 3.012(8) 66702
C(52) H(15) 3.474(7) 66702
C(52) H(18) 3.219(8) 76702
C(52) H(24) 2.931(8) 66702
C(53) H(18) 2.838(7) 76702
C(54) H(18) 3.146(7) 76702
C(54) H(48) 3.210(8) 45401
C(56) H(27) 3.534(7) 65602
C(57) H(27) 2.870(8) 65602
C(57) H(28) 3.565(7) 65602
C(57) H(31) 3.471(5) 55602
C(57) H(35) 3.462(6) 55602
C(58) H(20) 3.319(7) 75702
C(58) H(27) 3.105(8) 65602
C(58) H(32) 3.511(7) 65501
C(59) H(3) 3.265(6) 65501
C(59) H(20) 3.174(7) 75702
C(59) H(21) 3.465(6) 75702
C(59) H(32) 3.260(8) 65501
C(60) H(3) 3.392(6) 65501
C(61) H(2) 3.205(6) 65501
C(61) H(3) 3.223(7) 65501
C(61) H(17) 3.249(7) 76702
C(62) H(17) 3.227(7) 76702
C(62) H(18) 3.124(7) 76702
C(63) H(28) 3.380(7) 65602
C(63) H(31) 3.109(5) 55602
C(63) H(48) 3.434(8) 45401
C(64) H(31) 3.114(6) 55602
C(64) H(43) 3.590(8) 45401
C(64) H(46) 3.466(7) 45401
C(65) H(9) 3.411(6) 55602
C(65) H(27) 3.319(5) 55602
C(66) H(9) 3.235(5) 55602
C(67) H(9) 3.266(7) 55602
C(67) H(10) 3.413(5) 55602
C(67) H(27) 3.468(6) 55602
C(67) H(42) 3.275(6) 35401
C(68) H(10) 3.470(5) 55602
C(68) H(42) 3.259(6) 35401
C(68) H(44) 3.547(8) 35401
C(68) H(45) 3.569(7) 66702
C(69) H(10) 3.146(6) 75702
C(69) H(11) 3.343(6) 75702
C(69) H(39) 3.540(5) 75601
C(70) H(10) 3.586(7) 75702
C(70) H(28) 3.215(7) 75702
C(70) H(39) 3.201(7) 75601
C(71) H(38) 3.489(8) 66702
C(71) H(39) 3.399(8) 75601
C(71) H(44) 3.478(6) 86802
C(72) H(14) 3.574(7) 76802
C(72) H(18) 3.477(7) 86802
C(72) H(19) 3.421 86802
C(72) H(26) 3.298(8) 65601
C(73) H(45) 3.159(6) 76802
C(73) H(46) 2.403(7) 76802
C(74) H(13) 2.948 .
C(74) H(33) 3.593(5) 66702
C(74) H(34) 3.359(4) 66702
C(74) H(46) 3.283(7) 76802
C(75) H(13) 2.924 .
C(75) H(33) 3.491(5) 66702
C(75) H(34) 3.119(4) 66702
C(75) H(37) 3.283(5) 65601
C(76) H(13) 2.837 .
C(76) H(33) 3.301(5) 66702
C(76) H(34) 3.286(4) 66702
C(76) H(37) 3.312(4) 66702
C(77) H(12) 3.377(3) .
C(77) H(13) 3.123 .
C(77) H(37) 3.420(4) 66702
C(78) H(34) 3.562(5) 65601
C(78) H(37) 3.412(4) 66702
C(78) H(45) 3.375(6) .
H(1) C(35) 3.202(7) 45501
H(1) C(36) 2.775(6) 45501
H(1) C(37) 3.220(6) 45501
H(1) C(40) 3.422(5) 45501
H(1) C(41) 2.899(6) 45501
H(1) C(42) 3.410(6) 45501
H(1) C(50) 3.430(7) 66702
H(1) H(21) 3.400(4) 65702
H(1) H(22) 2.972(5) 65702
H(1) H(23) 3.162(7) 66702
H(1) H(24) 3.579(6) 66702
H(2) C(35) 3.276(6) 45501
H(2) C(36) 3.260(6) 45501
H(2) C(37) 3.023(5) 45501
H(2) C(47) 2.752(6) 45501
H(2) C(48) 3.040(6) 45501
H(2) C(61) 3.205(6) 45501
H(2) H(16) 3.092(7) 45501
H(2) H(17) 3.033(6) 66702
H(2) H(21) 3.251(5) 65702
H(2) H(29) 3.589(4) 45501
H(2) H(30) 2.408(6) 45501
H(3) C(38) 3.346(6) 66702
H(3) C(59) 3.265(6) 45501
H(3) C(60) 3.392(6) 45501
H(3) C(61) 3.223(7) 45501
H(3) H(17) 2.464(6) 66702
H(3) H(29) 2.936(6) 45501
H(3) H(30) 2.922(7) 45501
H(4) C(19) 3.152(4) 55602
H(4) C(20) 2.998(6) 55602
H(4) H(8) 2.631(4) 55602
H(4) H(9) 2.318(6) 55602
H(5) C(12) 3.483(7) 55602
H(5) C(13) 3.581(6) 55602
H(5) C(32) 3.519(7) 45401
H(5) C(33) 2.967(7) 45401
H(5) C(34) 3.481(7) 45401
H(5) C(45) 3.190(7) 45401
H(5) C(46) 2.838(7) 45401
H(5) H(7) 3.559(7) 55602
H(5) H(8) 2.889(6) 55602
H(5) H(22) 3.107(6) 45401
H(6) C(4) 3.540(6) 55602
H(6) C(5) 3.534(7) 55602
H(6) C(44) 2.959(7) 45401
H(6) C(45) 2.997(6) 45401
H(6) H(20) 3.045(7) 45401
H(6) H(21) 3.109(6) 45401
H(6) H(28) 3.392(7) 65602
H(6) H(29) 3.573(7) 65602
H(6) H(43) 2.890(6) 45401
H(7) H(5) 3.559(7) 55602
H(8) C(7) 3.266(4) 55602
H(8) C(8) 3.394(5) 55602
H(8) C(31) 3.557(7) 65702
H(8) C(32) 3.565(7) 65702
H(8) H(4) 2.631(4) 55602
H(8) H(5) 2.889(6) 55602
H(9) C(7) 3.248(6) 55602
H(9) C(26) 3.371(7) 65702
H(9) C(65) 3.411(6) 55602
H(9) C(66) 3.235(5) 55602
H(9) C(67) 3.266(7) 55602
H(9) H(4) 2.318(6) 55602
H(9) H(12) 3.241(7) 65702
H(9) H(31) 2.732(7) 55602
H(9) H(34) 2.768(5) 55602
H(9) H(35) 2.627(7) 55602
H(10) C(25) 3.502(7) 65702
H(10) C(26) 3.496(7) 65702
H(10) C(27) 3.481(7) 65702
H(10) C(28) 3.455(7) 65702
H(10) C(29) 3.462(7) 65702
H(10) C(30) 3.485(7) 65702
H(10) C(67) 3.413(5) 55602
H(10) C(68) 3.470(5) 55602
H(10) C(69) 3.146(6) 75702
H(10) C(70) 3.586(7) 75702
H(10) H(35) 2.627(6) 55602
H(10) H(37) 3.592(5) 55602
H(10) H(39) 2.936(6) 55602
H(10) H(40) 3.043(7) 75702
H(10) H(41) 2.569(6) 75702
H(10) H(42) 3.029(7) 75702
H(11) C(17) 3.397(7) 65702
H(11) C(30) 3.470(7) 65702
H(11) C(44) 3.580(7) 75702
H(11) C(69) 3.343(6) 75702
H(11) H(20) 2.891(7) 75702
H(11) H(41) 2.414(6) 75702
H(12) C(20) 3.453(7) 65702
H(12) C(77) 3.377(3) .
H(12) H(9) 3.241(7) 65702
H(13) C(74) 2.948 .
H(13) C(75) 2.924 .
H(13) C(76) 2.837 .
H(13) C(77) 3.123 .
H(13) H(37) 2.911 65601
H(14) C(72) 3.574(7) 76802
H(14) H(19) 3.423 45501
H(14) H(25) 2.917(7) 66702
H(14) H(39) 3.481(8) 65601
H(14) H(40) 3.403(7) 45501
H(14) H(46) 3.406(6) 76802
H(14) H(47) 2.877(8) 76802
H(15) C(51) 3.113(7) 66702
H(15) C(52) 3.474(7) 66702
H(15) H(19) 3.460 45501
H(15) H(24) 2.458(7) 66702
H(15) H(25) 3.184(6) 66702
H(15) H(40) 3.192(7) 45501
H(16) H(2) 3.092(7) 65501
H(17) C(2) 3.373(6) 66702
H(17) C(3) 3.084(6) 66702
H(17) C(48) 3.541(7) 76702
H(17) C(49) 3.381(7) 76702
H(17) C(61) 3.249(7) 76702
H(17) C(62) 3.227(7) 76702
H(17) H(2) 3.033(6) 66702
H(17) H(3) 2.464(6) 66702
H(17) H(30) 3.285(7) 76702
H(17) H(33) 3.021(7) 66702
H(17) H(36) 3.422(5) 66702
H(18) C(52) 3.219(8) 76702
H(18) C(53) 2.838(7) 76702
H(18) C(54) 3.146(7) 76702
H(18) C(62) 3.124(7) 76702
H(18) C(72) 3.477(7) 86802
H(18) H(25) 3.576(8) 76702
H(18) H(26) 3.520(6) 76702
H(18) H(36) 2.809(6) 66702
H(18) H(38) 3.071(8) 66702
H(18) H(47) 3.091(8) 86802
H(18) H(48) 2.970(6) 86802
H(19) C(72) 3.421 86802
H(19) H(14) 3.423 65501
H(19) H(15) 3.460 65501
H(19) H(38) 3.282 66702
H(19) H(47) 2.580 86802
H(19) H(48) 3.525 86802
H(20) C(58) 3.319(7) 75702
H(20) C(59) 3.174(7) 75702
H(20) H(6) 3.045(7) 65601
H(20) H(11) 2.891(7) 75702
H(20) H(28) 2.877(6) 75702
H(20) H(29) 2.577(7) 75702
H(21) C(1) 3.051(5) 65702
H(21) C(2) 2.938(6) 65702
H(21) C(3) 3.207(6) 65702
H(21) C(14) 3.444(6) 65702
H(21) C(32) 3.594(7) 75702
H(21) C(33) 3.432(6) 75702
H(21) C(34) 3.575(5) 75702
H(21) C(59) 3.465(6) 75702
H(21) H(1) 3.400(4) 65702
H(21) H(2) 3.251(5) 65702
H(21) H(6) 3.109(6) 65601
H(21) H(29) 2.518(6) 75702
H(21) H(30) 3.596(6) 75702
H(22) C(1) 2.972(6) 65702
H(22) C(14) 2.863(6) 65702
H(22) C(15) 2.829(6) 65702
H(22) C(16) 3.310(6) 65702
H(22) C(34) 3.564(6) 75702
H(22) C(43) 3.405(6) 75702
H(22) C(44) 3.518(6) 75702
H(22) H(1) 2.972(5) 65702
H(22) H(5) 3.107(6) 65601
H(23) C(1) 2.871(6) 66702
H(23) C(2) 3.244(6) 66702
H(23) C(13) 3.333(5) 66702
H(23) C(14) 2.939(6) 66702
H(23) C(15) 3.571(6) 66702
H(23) H(1) 3.162(7) 66702
H(24) C(14) 3.447(5) 66702
H(24) C(15) 3.076(5) 66702
H(24) C(16) 3.317(6) 66702
H(24) C(29) 3.156(7) 66702
H(24) C(51) 3.296(7) 66702
H(24) C(52) 2.931(8) 66702
H(24) H(1) 3.579(6) 66702
H(24) H(15) 2.458(7) 66702
H(24) H(24) 3.226(7) 66702
H(24) H(25) 2.535(8) 66702
H(25) C(28) 3.436(7) 66702
H(25) C(29) 3.575(7) 66702
H(25) C(51) 3.012(8) 66702
H(25) H(14) 2.917(7) 66702
H(25) H(15) 3.184(6) 66702
H(25) H(18) 3.576(8) 76702
H(25) H(24) 2.535(8) 66702
H(26) C(72) 3.298(8) 45401
H(26) H(18) 3.520(6) 76702
H(26) H(46) 3.063(8) 45401
H(26) H(47) 3.505(8) 45401
H(26) H(48) 2.830(8) 45401
H(27) C(56) 3.534(7) 65602
H(27) C(57) 2.870(8) 65602
H(27) C(58) 3.105(8) 65602
H(27) C(65) 3.319(5) 55602
H(27) C(67) 3.468(6) 55602
H(27) H(27) 2.804(7) 65602
H(27) H(28) 3.184(8) 65602
H(27) H(31) 2.815(6) 55602
H(27) H(32) 3.014(4) 55602
H(27) H(35) 2.817(7) 55602
H(27) H(36) 3.385(5) 55602
H(28) C(57) 3.565(7) 65602
H(28) C(63) 3.380(7) 65602
H(28) C(70) 3.215(7) 75702
H(28) H(6) 3.392(7) 65602
H(28) H(20) 2.877(6) 75702
H(28) H(27) 3.184(8) 65602
H(28) H(41) 3.423(8) 75702
H(28) H(42) 2.826(6) 75702
H(28) H(43) 2.804(7) 75702
H(29) C(2) 3.585(5) 65501
H(29) C(3) 3.224(6) 65501
H(29) C(44) 3.178(7) 75702
H(29) C(45) 3.152(6) 75702
H(29) H(2) 3.589(4) 65501
H(29) H(3) 2.936(6) 65501
H(29) H(6) 3.573(7) 65602
H(29) H(20) 2.577(7) 75702
H(29) H(21) 2.518(6) 75702
H(29) H(32) 3.245(8) 65501
H(30) C(2) 3.050(6) 65501
H(30) C(3) 3.312(7) 65501
H(30) H(2) 2.408(6) 65501
H(30) H(3) 2.922(7) 65501
H(30) H(17) 3.285(7) 76702
H(30) H(21) 3.596(6) 75702
H(31) C(20) 3.362(6) 55602
H(31) C(57) 3.471(5) 55602
H(31) C(63) 3.109(5) 55602
H(31) C(64) 3.114(6) 55602
H(31) H(9) 2.732(7) 55602
H(31) H(27) 2.815(6) 55602
H(32) C(58) 3.511(7) 45501
H(32) C(59) 3.260(8) 45501
H(32) H(27) 3.014(4) 55602
H(32) H(29) 3.245(8) 45501
H(33) C(38) 3.302(6) 66702
H(33) C(74) 3.593(5) 66702
H(33) C(75) 3.491(5) 66702
H(33) C(76) 3.301(5) 66702
H(33) H(17) 3.021(7) 66702
H(34) C(74) 3.359(4) 66702
H(34) C(75) 3.119(4) 66702
H(34) C(76) 3.286(4) 66702
H(34) C(78) 3.562(5) 45401
H(34) H(9) 2.768(5) 55602
H(35) C(20) 3.097(6) 55602
H(35) C(21) 3.096(6) 55602
H(35) C(57) 3.462(6) 55602
H(35) H(9) 2.627(7) 55602
H(35) H(10) 2.627(6) 55602
H(35) H(27) 2.817(7) 55602
H(35) H(42) 2.880(7) 35401
H(36) C(38) 3.559(5) 66702
H(36) C(39) 3.219(6) 66702
H(36) H(17) 3.422(5) 66702
H(36) H(18) 2.809(6) 66702
H(36) H(27) 3.385(5) 55602
H(36) H(42) 3.183(6) 35401
H(36) H(48) 3.259(9) 35401
H(37) C(27) 3.386(8) 45401
H(37) C(75) 3.283(5) 45401
H(37) C(76) 3.312(4) 66702
H(37) C(77) 3.420(4) 66702
H(37) C(78) 3.412(4) 66702
H(37) H(10) 3.592(5) 55602
H(37) H(13) 2.911 45401
H(38) C(38) 3.508(7) 66702
H(38) C(39) 2.971(7) 66702
H(38) C(40) 3.106(7) 66702
H(38) C(71) 3.489(8) 66702
H(38) H(18) 3.071(8) 66702
H(38) H(19) 3.282 66702
H(38) H(44) 3.412(7) 35401
H(38) H(44) 3.254(8) 66702
H(38) H(45) 2.904(8) 66702
H(39) C(69) 3.540(5) 35401
H(39) C(70) 3.201(7) 35401
H(39) C(71) 3.399(8) 35401
H(39) H(10) 2.936(6) 55602
H(39) H(14) 3.481(8) 45401
H(39) H(40) 3.070(6) 35401
H(39) H(42) 2.568(7) 35401
H(39) H(44) 2.850(8) 35401
H(39) H(44) 3.598(8) 66702
H(39) H(47) 3.563(9) 66702
H(40) C(28) 3.584(7) 65501
H(40) C(29) 3.460(7) 65501
H(40) H(10) 3.043(7) 75702
H(40) H(14) 3.403(7) 65501
H(40) H(15) 3.192(7) 65501
H(40) H(39) 3.070(6) 75601
H(41) C(21) 3.120(6) 75702
H(41) C(22) 3.055(6) 75702
H(41) H(10) 2.569(6) 75702
H(41) H(11) 2.414(6) 75702
H(41) H(28) 3.423(8) 75702
H(42) C(67) 3.275(6) 75601
H(42) C(68) 3.259(6) 75601
H(42) H(10) 3.029(7) 75702
H(42) H(28) 2.826(6) 75702
H(42) H(35) 2.880(7) 75601
H(42) H(36) 3.183(6) 75601
H(42) H(39) 2.568(7) 75601
H(43) C(9) 3.380(7) 65601
H(43) C(64) 3.590(8) 65601
H(43) H(6) 2.890(6) 65601
H(43) H(28) 2.804(7) 75702
H(44) C(68) 3.547(8) 75601
H(44) C(71) 3.478(6) 86802
H(44) H(38) 3.412(7) 75601
H(44) H(38) 3.254(8) 66702
H(44) H(39) 2.850(8) 75601
H(44) H(39) 3.598(8) 66702
H(44) H(44) 2.630(6) 86802
H(44) H(47) 3.220(9) 86802
H(45) C(68) 3.569(7) 66702
H(45) C(73) 3.159(6) 76802
H(45) C(78) 3.375(6) .
H(45) H(38) 2.904(8) 66702
H(46) C(64) 3.466(7) 65601
H(46) C(73) 2.403(7) 76802
H(46) C(74) 3.283(7) 76802
H(46) H(14) 3.406(6) 76802
H(46) H(26) 3.063(8) 65601
H(47) C(39) 3.589(7) 86802
H(47) C(40) 3.348(6) 86802
H(47) H(14) 2.877(8) 76802
H(47) H(18) 3.091(8) 86802
H(47) H(19) 2.580 86802
H(47) H(26) 3.505(8) 65601
H(47) H(39) 3.563(9) 66702
H(47) H(44) 3.220(9) 86802
H(48) C(54) 3.210(8) 65601
H(48) C(63) 3.434(8) 65601
H(48) H(18) 2.970(6) 86802
H(48) H(19) 3.525 86802
H(48) H(26) 2.830(8) 65601
H(48) H(36) 3.259(9) 75601

loop_
_geom_torsion_atom_site_label_1
_geom_torsion_atom_site_label_2
_geom_torsion_atom_site_label_3
_geom_torsion_atom_site_label_4
_geom_torsion
_geom_torsion_site_symmetry_1
_geom_torsion_site_symmetry_3
_geom_torsion_site_symmetry_4
C(2) C(1) C(14) C(13) 2.1(6) . . .
C(2) C(1) C(14) C(15) -177.3(3) . . .
C(14) C(1) C(2) C(3) 1.7(6) . . .
C(1) C(2) C(3) C(4) -1.3(6) . . .
C(2) C(3) C(4) C(5) -179.4(4) . . .
C(2) C(3) C(4) C(13) -2.7(6) . . .
C(3) C(4) C(5) C(6) 173.0(4) . . .
C(3) C(4) C(5) C(65) -5.7(6) . . .
C(3) C(4) C(13) C(12) -173.6(3) . . .
C(3) C(4) C(13) C(14) 6.4(5) . . .
C(5) C(4) C(13) C(12) 3.1(6) . . .
C(5) C(4) C(13) C(14) -176.8(3) . . .
C(13) C(4) C(5) C(6) -3.5(6) . . .
C(13) C(4) C(5) C(65) 177.8(4) . . .
C(4) C(5) C(6) C(7) -177.5(4) . . .
C(4) C(5) C(6) C(11) 0.7(6) . . .
C(4) C(5) C(65) C(66) 89.8(5) . . .
C(6) C(5) C(65) C(66) -88.8(5) . . .
C(65) C(5) C(6) C(7) 1.2(6) . . .
C(65) C(5) C(6) C(11) 179.3(4) . . .
C(5) C(6) C(7) C(8) 178.5(4) . . .
C(5) C(6) C(11) C(10) -178.6(4) . . .
C(5) C(6) C(11) C(12) 2.6(6) . . .
C(7) C(6) C(11) C(10) -0.4(6) . . .
C(7) C(6) C(11) C(12) -179.2(4) . . .
C(11) C(6) C(7) C(8) 0.3(6) . . .
C(6) C(7) C(8) C(9) 0.4(7) . . .
C(7) C(8) C(9) C(10) -1.0(8) . . .
C(8) C(9) C(10) C(11) 0.9(7) . . .
C(8) C(9) C(10) C(64) 179.9(3) . . .
C(9) C(10) C(11) C(6) -0.2(5) . . .
C(9) C(10) C(11) C(12) 178.6(4) . . .
C(9) C(10) C(64) C(63) 159(10) . . .
C(11) C(10) C(64) C(63) -22(10) . . .
C(64) C(10) C(11) C(6) -179.2(4) . . .
C(64) C(10) C(11) C(12) -0.4(6) . . .
C(6) C(11) C(12) C(13) -3.1(6) . . .
C(10) C(11) C(12) C(13) 178.2(4) . . .
C(11) C(12) C(13) C(4) 0.2(5) . . .
C(11) C(12) C(13) C(14) -179.8(3) . . .
C(4) C(13) C(14) C(1) -6.2(6) . . .
C(4) C(13) C(14) C(15) 173.2(3) . . .
C(12) C(13) C(14) C(1) 173.8(4) . . .
C(12) C(13) C(14) C(15) -6.8(6) . . .
C(1) C(14) C(15) C(16) 150(6) . . .
C(13) C(14) C(15) C(16) -30(7) . . .
C(14) C(15) C(16) C(17) 102(16) . . .
C(15) C(16) C(17) C(18) -113(17) . . .
C(15) C(16) C(17) C(30) 68(17) . . .
C(16) C(17) C(18) C(19) -2.7(7) . . .
C(16) C(17) C(18) C(23) 177.5(4) . . .
C(16) C(17) C(30) C(25) -176.5(4) . . .
C(16) C(17) C(30) C(29) 3.5(7) . . .
C(18) C(17) C(30) C(25) 4.8(7) . . .
C(18) C(17) C(30) C(29) -175.3(4) . . .
C(30) C(17) C(18) C(19) 176.1(5) . . .
C(30) C(17) C(18) C(23) -3.7(7) . . .
C(17) C(18) C(19) C(20) -177.9(5) . . .
C(17) C(18) C(23) C(22) 178.4(4) . . .
C(17) C(18) C(23) C(24) 0.4(7) . . .
C(19) C(18) C(23) C(22) -1.4(7) . . .
C(19) C(18) C(23) C(24) -179.4(4) . . .
C(23) C(18) C(19) C(20) 1.9(7) . . .
C(18) C(19) C(20) C(21) -1.3(8) . . .
C(19) C(20) C(21) C(22) 0.3(7) . . .
C(20) C(21) C(22) C(23) 0.1(6) . . .
C(21) C(22) C(23) C(18) 0.5(7) . . .
C(21) C(22) C(23) C(24) 178.5(5) . . .
C(18) C(23) C(24) C(25) 1.9(7) . . .
C(18) C(23) C(24) C(31) -177.9(4) . . .
C(22) C(23) C(24) C(25) -176.0(4) . . .
C(22) C(23) C(24) C(31) 4.2(7) . . .
C(23) C(24) C(25) C(26) 176.6(5) . . .
C(23) C(24) C(25) C(30) -0.9(7) . . .
C(23) C(24) C(31) C(32) 176(10) . . .
C(25) C(24) C(31) C(32) -4(10) . . .
C(31) C(24) C(25) C(26) -3.6(7) . . .
C(31) C(24) C(25) C(30) 178.8(4) . . .
C(24) C(25) C(26) C(27) -177.5(5) . . .
C(24) C(25) C(30) C(17) -2.4(7) . . .
C(24) C(25) C(30) C(29) 177.7(4) . . .
C(26) C(25) C(30) C(17) 180.0(3) . . .
C(26) C(25) C(30) C(29) 0.0(7) . . .
C(30) C(25) C(26) C(27) 0.0(6) . . .
C(25) C(26) C(27) C(28) 0.2(6) . . .
C(26) C(27) C(28) C(29) -0.5(9) . . .
C(27) C(28) C(29) C(30) 0.6(8) . . .
C(28) C(29) C(30) C(17) 179.7(5) . . .
C(28) C(29) C(30) C(25) -0.3(7) . . .
C(24) C(31) C(32) C(33) -15(15) . . .
C(31) C(32) C(33) C(34) -20(6) . . .
C(31) C(32) C(33) C(46) 159(6) . . .
C(32) C(33) C(34) C(35) -5.1(6) . . .
C(32) C(33) C(34) C(43) 175.7(4) . . .
C(32) C(33) C(46) C(45) -176.8(4) . . .
C(34) C(33) C(46) C(45) 2.1(6) . . .
C(46) C(33) C(34) C(35) 176.0(4) . . .
C(46) C(33) C(34) C(43) -3.2(6) . . .
C(33) C(34) C(35) C(36) -178.8(4) . . .
C(33) C(34) C(43) C(42) -178.6(4) . . .
C(33) C(34) C(43) C(44) 2.4(6) . . .
C(35) C(34) C(43) C(42) 2.2(6) . . .
C(35) C(34) C(43) C(44) -176.8(4) . . .
C(43) C(34) C(35) C(36) 0.4(6) . . .
C(34) C(35) C(36) C(37) 176.9(4) . . .
C(34) C(35) C(36) C(41) -1.9(6) . . .
C(35) C(36) C(37) C(38) -179.6(4) . . .
C(35) C(36) C(37) C(47) -1.3(6) . . .
C(35) C(36) C(41) C(40) 179.4(4) . . .
C(35) C(36) C(41) C(42) 0.9(6) . . .
C(37) C(36) C(41) C(40) 0.6(6) . . .
C(37) C(36) C(41) C(42) -177.9(4) . . .
C(41) C(36) C(37) C(38) -0.8(6) . . .
C(41) C(36) C(37) C(47) 177.5(4) . . .
C(36) C(37) C(38) C(39) 0.8(7) . . .
C(36) C(37) C(47) C(48) -94(13) . . .
C(38) C(37) C(47) C(48) 85(12) . . .
C(47) C(37) C(38) C(39) -177.5(4) . . .
C(37) C(38) C(39) C(40) -0.5(7) . . .
C(38) C(39) C(40) C(41) 0.4(6) . . .
C(39) C(40) C(41) C(36) -0.4(7) . . .
C(39) C(40) C(41) C(42) 178.1(4) . . .
C(36) C(41) C(42) C(43) 1.7(6) . . .
C(36) C(41) C(42) C(69) -177.5(4) . . .
C(40) C(41) C(42) C(43) -176.7(4) . . .
C(40) C(41) C(42) C(69) 4.1(7) . . .
C(41) C(42) C(43) C(34) -3.3(6) . . .
C(41) C(42) C(43) C(44) 175.8(4) . . .
C(41) C(42) C(69) C(70) 99.1(5) . . .
C(43) C(42) C(69) C(70) -80.1(4) . . .
C(69) C(42) C(43) C(34) 175.9(4) . . .
C(69) C(42) C(43) C(44) -5.0(6) . . .
C(34) C(43) C(44) C(45) -0.5(6) . . .
C(42) C(43) C(44) C(45) -179.6(4) . . .
C(43) C(44) C(45) C(46) -0.6(7) . . .
C(44) C(45) C(46) C(33) -0.2(5) . . .
C(37) C(47) C(48) C(49) -77(16) . . .
C(47) C(48) C(49) C(50) -49(11) . . .
C(47) C(48) C(49) C(62) 130(11) . . .
C(48) C(49) C(50) C(51) 176.4(5) . . .
C(48) C(49) C(62) C(53) -179.1(5) . . .
C(48) C(49) C(62) C(61) -0.1(6) . . .
C(50) C(49) C(62) C(53) -0.3(7) . . .
C(50) C(49) C(62) C(61) 178.7(5) . . .
C(62) C(49) C(50) C(51) -2.4(8) . . .
C(49) C(50) C(51) C(52) 3.7(9) . . .
C(50) C(51) C(52) C(53) -2.1(9) . . .
C(51) C(52) C(53) C(54) -179.1(5) . . .
C(51) C(52) C(53) C(62) -0.6(8) . . .
C(52) C(53) C(54) C(55) 177.6(5) . . .
C(52) C(53) C(62) C(49) 1.8(7) . . .
C(52) C(53) C(62) C(61) -177.3(5) . . .
C(54) C(53) C(62) C(49) -179.7(5) . . .
C(54) C(53) C(62) C(61) 1.3(8) . . .
C(62) C(53) C(54) C(55) -1.0(8) . . .
C(53) C(54) C(55) C(56) 180.0(4) . . .
C(53) C(54) C(55) C(60) -0.8(8) . . .
C(54) C(55) C(56) C(57) 179.4(5) . . .
C(54) C(55) C(56) C(63) -1.9(8) . . .
C(54) C(55) C(60) C(59) -178.1(5) . . .
C(54) C(55) C(60) C(61) 2.3(7) . . .
C(56) C(55) C(60) C(59) 1.2(7) . . .
C(56) C(55) C(60) C(61) -178.5(5) . . .
C(60) C(55) C(56) C(57) 0.2(6) . . .
C(60) C(55) C(56) C(63) 178.9(5) . . .
C(55) C(56) C(57) C(58) -1.4(8) . . .
C(55) C(56) C(63) C(64) -38(19) . . .
C(57) C(56) C(63) C(64) 141(18) . . .
C(63) C(56) C(57) C(58) 179.9(4) . . .
C(56) C(57) C(58) C(59) 1.3(9) . . .
C(57) C(58) C(59) C(60) 0.1(6) . . .
C(58) C(59) C(60) C(55) -1.3(8) . . .
C(58) C(59) C(60) C(61) 178.3(5) . . .
C(55) C(60) C(61) C(62) -2.0(8) . . .
C(59) C(60) C(61) C(62) 178.4(5) . . .
C(60) C(61) C(62) C(49) -178.8(5) . . .
C(60) C(61) C(62) C(53) 0.2(6) . . .
C(56) C(63) C(64) C(10) 14(27) . . .
C(5) C(65) C(66) C(67) -174.2(4) . . .
C(65) C(66) C(67) C(68) -172.4(4) . . .
C(42) C(69) C(70) C(71) -68.3(4) . . .
C(69) C(70) C(71) C(72) -178.9(4) . . .
C(73) C(74) C(75) C(76) -173.4 . . .
C(73) C(74) C(75) C(78) 1.5 . . 76802
C(74) C(75) C(76) C(77) -67.4 . . .
C(74) C(75) C(78) C(77) 176.4 . 76802 76802
C(76) C(75) C(78) C(77) -9.9 . 76802 76802
C(78) C(75) C(76) C(77) 121.0 76802 . .
C(75) C(76) C(77) C(78) -113.9 . . .
C(76) C(77) C(78) C(75) 2.3 . . 76802
